data_4329429
loop_
_publ_author_name
'Eric M. Villa'
'Connor J. Marr'
'Laurent J. Jouffret'
'Evgeny V. Alekseev'
'Wulf Depmeier'
'Thomas E. Albrecht-Schmitt'

_publ_section_title
;
 Systematic Evolution from Uranyl(VI) Phosphites to Uranium(IV) Phosphates
;
_journal_name_full 'Inorganic Chemistry'
_journal_page_first 6548
_journal_page_last 6558
_journal_paper_doi 10.1021/ic3000735
_journal_volume 51
_journal_year 2012
_chemical_formula_moiety Rb2[(UO2)2(HPO3)3]
_chemical_formula_sum 'H3 O13 P3 Rb2 U2'
_chemical_formula_weight 950.93
_chemical_name_common 'Rubidium Uranium(VI) Phosphite'
_chemical_name_systematic
; 
 ? 
;
_space_group_IT_number 14
_symmetry_cell_setting monoclinic
_symmetry_space_group_name_Hall '-P 2yn'
_symmetry_space_group_name_H-M 'P 1 21/n 1'
_atom_sites_solution_hydrogens geom
_atom_sites_solution_primary direct
_atom_sites_solution_secondary difmap
_audit_creation_method SHELXL-97
_cell_angle_alpha 90.00
_cell_angle_beta 109.3760(10)
_cell_angle_gamma 90.00
_cell_formula_units_Z 4
_cell_length_a 11.1654(2)
_cell_length_b 11.3309(2)
_cell_length_c 12.1573(2)
_cell_measurement_reflns_used 3962
_cell_measurement_temperature 100(2)
_cell_measurement_theta_max 29.38
_cell_measurement_theta_min 3.87
_cell_volume 1450.96(4)
_computing_cell_refinement 'smart saint'
_computing_data_collection smart
_computing_data_reduction SAINT
_computing_molecular_graphics 'SHELXP-97 (Sheldrick, 1997)'
_computing_publication_material 'SHELXCIF-97 (Sheldrick, 2000)'
_computing_structure_refinement 'SHELXL-97 (Sheldrick, 2008)'
_computing_structure_solution 'SHELXS-97 (Sheldrick, 2008)'
_diffrn_ambient_temperature 100(2)
_diffrn_detector_area_resol_mean 0
_diffrn_measured_fraction_theta_full 0.989
_diffrn_measured_fraction_theta_max 0.989
_diffrn_measurement_device_type 'BRUKER apex II'
_diffrn_measurement_method '0.5 wide w/ exposures'
_diffrn_radiation_monochromator 'Quazar optics'
_diffrn_radiation_source 'Imus microfocused'
_diffrn_radiation_type MoK\a
_diffrn_radiation_wavelength 0.71073
_diffrn_reflns_av_R_equivalents 0.0588
_diffrn_reflns_av_sigmaI/netI 0.0478
_diffrn_reflns_limit_h_max 15
_diffrn_reflns_limit_h_min -15
_diffrn_reflns_limit_k_max 15
_diffrn_reflns_limit_k_min -15
_diffrn_reflns_limit_l_max 16
_diffrn_reflns_limit_l_min -16
_diffrn_reflns_number 18814
_diffrn_reflns_theta_full 29.38
_diffrn_reflns_theta_max 29.38
_diffrn_reflns_theta_min 3.87
_exptl_absorpt_coefficient_mu 29.347
_exptl_absorpt_correction_T_max 0.556
_exptl_absorpt_correction_T_min 0.419
_exptl_absorpt_correction_type numerical
_exptl_absorpt_process_details SHELTXPREP
_exptl_crystal_colour Light-Yellow
_exptl_crystal_density_diffrn 4.353
_exptl_crystal_density_meas ?
_exptl_crystal_description Needle
_exptl_crystal_F_000 1640
_exptl_crystal_size_max 0.250
_exptl_crystal_size_mid 0.025
_exptl_crystal_size_min 0.020
_refine_diff_density_max 6.250
_refine_diff_density_min -4.652
_refine_diff_density_rms 0.385
_refine_ls_extinction_method none
_refine_ls_goodness_of_fit_ref 1.135
_refine_ls_hydrogen_treatment mixed
_refine_ls_matrix_type full
_refine_ls_number_parameters 190
_refine_ls_number_reflns 3962
_refine_ls_number_restraints 6
_refine_ls_restrained_S_all 1.135
_refine_ls_R_factor_all 0.0535
_refine_ls_R_factor_gt 0.0451
_refine_ls_shift/su_max 0.001
_refine_ls_shift/su_mean 0.000
_refine_ls_structure_factor_coef Fsqd
_refine_ls_weighting_details 'calc w=1/[\s^2^(Fo^2^)+(0.0000P)^2^+59.2390P] where P=(Fo^2^+2Fc^2^)/3'
_refine_ls_weighting_scheme calc
_refine_ls_wR_factor_gt 0.0961
_refine_ls_wR_factor_ref 0.0995
_reflns_number_gt 3400
_reflns_number_total 3962
_reflns_threshold_expression >2sigma(I)
_cod_data_source_file ic3000735_si_002_2.cif
_cod_data_source_block Rb_U(VI)_PO3
_cod_depositor_comments
;
The following automatic conversions were performed:

'_exptl_crystal_density_meas' value 'N/A' was changed to '?' - the
value is perceived as not measured.

Automatic conversion script
Id: cif_fix_values 3008 2015-01-20 13:52:24Z robertas 
;
_cod_database_code 4329429

loop_
_symmetry_equiv_pos_as_xyz
'x, y, z'
'-x+1/2, y+1/2, -z+1/2'
'-x, -y, -z'
'x-1/2, -y-1/2, z-1/2'

loop_
_atom_site_label
_atom_site_type_symbol
_atom_site_fract_x
_atom_site_fract_y
_atom_site_fract_z
_atom_site_U_iso_or_equiv
_atom_site_adp_type
_atom_site_occupancy
_atom_site_symmetry_multiplicity
_atom_site_calc_flag
_atom_site_refinement_flags
U1 U 0.24115(3) 0.38352(3) 0.23365(3) 0.00845(10) Uani 1 1 d .
U2 U 0.79449(3) 0.13538(4) 0.20185(4) 0.01539(11) Uani 1 1 d .
Rb1 Rb 0.36398(8) 0.12204(8) 0.03380(9) 0.01201(18) Uani 1 1 d .
Rb2 Rb 0.36143(9) 0.63243(9) 0.04596(9) 0.0156(2) Uani 1 1 d .
P1 P 0.5609(3) 0.3333(3) 0.2485(3) 0.0253(7) Uani 1 1 d .
H3 H 0.615(16) 0.328(14) 0.360(15) 0.030 Uiso 1 1 d .
P2 P -0.0762(3) 0.4404(3) 0.2263(3) 0.0203(6) Uani 1 1 d .
H2 H -0.098(15) 0.530(13) 0.120(14) 0.024 Uiso 1 1 d .
P3 P 0.0699(2) 0.1301(2) 0.1133(2) 0.0084(4) Uani 1 1 d .
H1 H -0.005(12) 0.104(11) 0.031(12) 0.010 Uiso 1 1 d .
O1 O 0.6205(7) 0.0108(7) 0.1868(8) 0.0201(17) Uani 1 1 d .
O2 O 0.1393(7) 0.2427(7) 0.1008(7) 0.0130(14) Uani 1 1 d .
O3 O 0.8442(8) 0.3354(8) 0.1715(8) 0.0237(18) Uani 1 1 d .
O4 O 0.7431(8) 0.1239(8) 0.0487(8) 0.0212(17) Uani 1 1 d .
O5 O 0.2949(7) 0.2714(6) 0.3417(7) 0.0140(15) Uani 1 1 d .
O6 O 0.4211(7) 0.3622(7) 0.1837(7) 0.0158(15) Uani 1 1 d .
O7 O 0.0653(7) 0.4117(7) 0.2843(8) 0.0169(16) Uani 1 1 d .
O8 O 0.6108(7) 0.2547(7) 0.1732(8) 0.0176(16) Uani 1 1 d .
O9 O 0.1880(7) 0.4921(7) 0.1205(8) 0.0167(16) Uani 1 1 d .
O10 O 0.3402(7) 0.5252(6) 0.3677(7) 0.0134(14) Uani 1 1 d .
O11 O 0.8450(13) 0.1501(12) 0.3537(12) 0.051(3) Uani 1 1 d U
O12 O 0.6432(9) 0.4331(10) 0.3104(12) 0.041(3) Uani 1 1 d .
O13 O 0.0076(6) 0.1393(6) 0.2067(7) 0.0113(14) Uani 1 1 d .

loop_
_atom_site_aniso_label
_atom_site_aniso_U_11
_atom_site_aniso_U_22
_atom_site_aniso_U_33
_atom_site_aniso_U_23
_atom_site_aniso_U_13
_atom_site_aniso_U_12
U1 0.00568(15) 0.00678(16) 0.01415(18) -0.00191(13) 0.00500(12) -0.00107(11)
U2 0.00533(16) 0.0234(2) 0.0184(2) -0.00029(15) 0.00524(14) -0.00062(13)
Rb1 0.0100(4) 0.0126(4) 0.0130(4) -0.0018(3) 0.0033(3) -0.0011(3)
Rb2 0.0099(4) 0.0228(5) 0.0126(5) 0.0049(4) 0.0017(3) -0.0003(3)
P1 0.0082(12) 0.0262(16) 0.040(2) -0.0240(14) 0.0064(12) -0.0021(11)
P2 0.0076(11) 0.0223(14) 0.0308(17) -0.0149(12) 0.0061(11) -0.0031(10)
P3 0.0056(9) 0.0080(11) 0.0109(12) -0.0009(9) 0.0016(9) -0.0005(8)
O1 0.012(3) 0.022(4) 0.030(5) 0.009(3) 0.012(3) 0.001(3)
O2 0.011(3) 0.015(3) 0.013(4) -0.002(3) 0.005(3) -0.002(3)
O3 0.015(4) 0.026(4) 0.029(5) -0.008(4) 0.005(3) -0.003(3)
O4 0.018(4) 0.025(4) 0.028(5) -0.005(4) 0.016(3) -0.006(3)
O5 0.015(3) 0.012(3) 0.014(4) -0.004(3) 0.004(3) -0.004(3)
O6 0.005(3) 0.025(4) 0.018(4) -0.004(3) 0.006(3) 0.002(3)
O7 0.006(3) 0.021(4) 0.026(4) -0.007(3) 0.008(3) -0.002(3)
O8 0.008(3) 0.021(4) 0.026(5) -0.010(3) 0.008(3) -0.006(3)
O9 0.014(3) 0.011(3) 0.026(5) 0.001(3) 0.007(3) -0.001(3)
O10 0.013(3) 0.011(3) 0.017(4) -0.001(3) 0.005(3) -0.006(3)
O11 0.051(3) 0.052(3) 0.051(3) 0.0005(10) 0.0172(14) -0.0003(10)
O12 0.023(5) 0.032(5) 0.069(8) -0.025(5) 0.015(5) -0.002(4)
O13 0.009(3) 0.014(3) 0.015(4) -0.003(3) 0.009(3) 0.001(3)

loop_
_atom_type_symbol
_atom_type_description
_atom_type_scat_dispersion_real
_atom_type_scat_dispersion_imag
_atom_type_scat_source
O O 0.0106 0.0060 'International Tables Vol C Tables 4.2.6.8 and 6.1.1.4'
H H 0.0000 0.0000 'International Tables Vol C Tables 4.2.6.8 and 6.1.1.4'
P P 0.1023 0.0942 'International Tables Vol C Tables 4.2.6.8 and 6.1.1.4'
Rb Rb -0.9393 2.9676 'International Tables Vol C Tables 4.2.6.8 and 6.1.1.4'
U U -9.6767 9.6646 'International Tables Vol C Tables 4.2.6.8 and 6.1.1.4'

loop_
_geom_angle_atom_site_label_1
_geom_angle_atom_site_label_2
_geom_angle_atom_site_label_3
_geom_angle
_geom_angle_site_symmetry_1
_geom_angle_site_symmetry_3
O5 U1 O9 177.6(4) . .
O5 U1 O7 90.6(3) . .
O9 U1 O7 90.9(3) . .
O5 U1 O2 89.4(3) . .
O9 U1 O2 88.7(3) . .
O7 U1 O2 91.0(3) . .
O5 U1 O10 90.6(3) . .
O9 U1 O10 91.4(3) . .
O7 U1 O10 88.0(3) . .
O2 U1 O10 179.0(3) . .
O5 U1 O6 90.6(3) . .
O9 U1 O6 88.0(3) . .
O7 U1 O6 177.9(3) . .
O2 U1 O6 90.8(3) . .
O10 U1 O6 90.2(3) . .
O5 U1 Rb2 143.5(2) . .
O9 U1 Rb2 36.1(2) . .
O7 U1 Rb2 121.6(2) . .
O2 U1 Rb2 105.29(19) . .
O10 U1 Rb2 75.27(19) . .
O6 U1 Rb2 56.7(2) . .
O5 U1 Rb2 33.5(2) . 2_545
O9 U1 Rb2 147.2(2) . 2_545
O7 U1 Rb2 59.5(2) . 2_545
O2 U1 Rb2 78.81(19) . 2_545
O10 U1 Rb2 100.66(19) . 2_545
O6 U1 Rb2 122.0(2) . 2_545
Rb2 U1 Rb2 175.523(14) . 2_545
O5 U1 Rb1 80.4(2) . .
O9 U1 Rb1 97.2(3) . .
O7 U1 Rb1 135.4(2) . .
O2 U1 Rb1 45.79(18) . .
O10 U1 Rb1 135.20(19) . .
O6 U1 Rb1 46.6(2) . .
Rb2 U1 Rb1 86.31(2) . .
Rb2 U1 Rb1 95.51(2) 2_545 .
O5 U1 Rb1 93.5(2) . 2
O9 U1 Rb1 88.9(3) . 2
O7 U1 Rb1 44.8(2) . 2
O2 U1 Rb1 135.65(18) . 2
O10 U1 Rb1 43.35(19) . 2
O6 U1 Rb1 133.3(2) . 2
Rb2 U1 Rb1 98.20(2) . 2
Rb2 U1 Rb1 79.712(19) 2_545 2
Rb1 U1 Rb1 173.909(17) . 2
O11 U2 O4 178.8(5) . .
O11 U2 O1 96.2(5) . .
O4 U2 O1 84.4(3) . .
O11 U2 O13 90.1(5) . 1_655
O4 U2 O13 90.0(3) . 1_655
O1 U2 O13 144.1(3) . 1_655
O11 U2 O8 93.5(5) . .
O4 U2 O8 85.7(3) . .
O1 U2 O8 71.4(3) . .
O13 U2 O8 143.5(3) 1_655 .
O11 U2 O3 93.6(5) . .
O4 U2 O3 85.3(4) . .
O1 U2 O3 141.5(3) . .
O13 U2 O3 72.7(3) 1_655 .
O8 U2 O3 70.9(3) . .
O11 U2 O12 99.0(5) . 2_645
O4 U2 O12 82.2(4) . 2_645
O1 U2 O12 71.0(3) . 2_645
O13 U2 O12 73.2(3) 1_655 2_645
O8 U2 O12 141.4(3) . 2_645
O3 U2 O12 143.5(3) . 2_645
O11 U2 Rb2 130.4(4) . 3_665
O4 U2 Rb2 48.3(3) . 3_665
O1 U2 Rb2 101.3(2) . 3_665
O13 U2 Rb2 101.10(19) 1_655 3_665
O8 U2 Rb2 50.9(2) . 3_665
O3 U2 Rb2 46.8(2) . 3_665
O12 U2 Rb2 130.5(3) 2_645 3_665
O11 U2 Rb2 46.2(4) . 2_645
O4 U2 Rb2 134.0(3) . 2_645
O1 U2 Rb2 127.2(2) . 2_645
O13 U2 Rb2 44.35(19) 1_655 2_645
O8 U2 Rb2 132.11(19) . 2_645
O3 U2 Rb2 85.1(2) . 2_645
O12 U2 Rb2 79.5(3) 2_645 2_645
Rb2 U2 Rb2 130.730(19) 3_665 2_645
O11 U2 Rb1 136.5(4) . 3_655
O4 U2 Rb1 44.6(3) . 3_655
O1 U2 Rb1 50.2(2) . 3_655
O13 U2 Rb1 103.34(18) 1_655 3_655
O8 U2 Rb1 98.74(19) . 3_655
O3 U2 Rb1 129.9(2) . 3_655
O12 U2 Rb1 48.8(3) 2_645 3_655
Rb2 U2 Rb1 87.80(2) 3_665 3_655
Rb2 U2 Rb1 127.68(2) 2_645 3_655
O11 U2 Rb1 113.5(4) . .
O4 U2 Rb1 66.3(3) . .
O1 U2 Rb1 39.4(2) . .
O13 U2 Rb1 156.32(19) 1_655 .
O8 U2 Rb1 39.21(18) . .
O3 U2 Rb1 103.1(2) . .
O12 U2 Rb1 102.9(3) 2_645 .
Rb2 U2 Rb1 63.073(19) 3_665 .
Rb2 U2 Rb1 159.21(2) 2_645 .
Rb1 U2 Rb1 60.80(2) 3_655 .
O11 U2 Rb1 30.7(4) . 4_666
O4 U2 Rb1 148.0(3) . 4_666
O1 U2 Rb1 108.2(2) . 4_666
O13 U2 Rb1 95.11(18) 1_655 4_666
O8 U2 Rb1 71.6(2) . 4_666
O3 U2 Rb1 66.4(2) . 4_666
O12 U2 Rb1 129.4(3) 2_645 4_666
Rb2 U2 Rb1 99.79(2) 3_665 4_666
Rb2 U2 Rb1 60.795(19) 2_645 4_666
Rb1 U2 Rb1 158.348(14) 3_655 4_666
Rb1 U2 Rb1 104.583(19) . 4_666
O12 Rb1 O4 54.1(3) 4_565 3_655
O12 Rb1 O8 152.9(3) 4_565 .
O4 Rb1 O8 142.9(2) 3_655 .
O12 Rb1 O10 78.0(3) 4_565 2_545
O4 Rb1 O10 63.2(2) 3_655 2_545
O8 Rb1 O10 126.4(2) . 2_545
O12 Rb1 O1 139.1(3) 4_565 .
O4 Rb1 O1 90.5(2) 3_655 .
O8 Rb1 O1 52.9(2) . .
O10 Rb1 O1 105.9(2) 2_545 .
O12 Rb1 O1 53.1(3) 4_565 3_655
O4 Rb1 O1 53.8(2) 3_655 3_655
O8 Rb1 O1 114.2(2) . 3_655
O10 Rb1 O1 114.6(2) 2_545 3_655
O1 Rb1 O1 90.9(2) . 3_655
O12 Rb1 O7 114.0(2) 4_565 2_545
O4 Rb1 O7 61.6(2) 3_655 2_545
O8 Rb1 O7 90.7(2) . 2_545
O10 Rb1 O7 60.65(18) 2_545 2_545
O1 Rb1 O7 46.55(19) . 2_545
O1 Rb1 O7 99.5(2) 3_655 2_545
O12 Rb1 O2 81.1(3) 4_565 .
O4 Rb1 O2 102.6(2) 3_655 .
O8 Rb1 O2 106.50(19) . .
O10 Rb1 O2 46.61(19) 2_545 .
O1 Rb1 O2 131.7(2) . .
O1 Rb1 O2 134.1(2) 3_655 .
O7 Rb1 O2 100.3(2) 2_545 .
O12 Rb1 O6 128.6(2) 4_565 .
O4 Rb1 O6 159.4(2) 3_655 .
O8 Rb1 O6 46.22(19) . .
O10 Rb1 O6 96.50(19) 2_545 .
O1 Rb1 O6 91.9(2) . .
O1 Rb1 O6 146.6(2) 3_655 .
O7 Rb1 O6 106.5(2) 2_545 .
O2 Rb1 O6 61.19(18) . .
O12 Rb1 O11 73.7(3) 4_565 4_565
O4 Rb1 O11 123.6(3) 3_655 4_565
O8 Rb1 O11 80.5(3) . 4_565
O10 Rb1 O11 129.0(3) 2_545 4_565
O1 Rb1 O11 123.3(3) . 4_565
O1 Rb1 O11 79.6(3) 3_655 4_565
O7 Rb1 O11 169.8(3) 2_545 4_565
O2 Rb1 O11 87.3(3) . 4_565
O6 Rb1 O11 71.1(3) . 4_565
O12 Rb1 P1 151.1(2) 4_565 .
O4 Rb1 P1 153.96(19) 3_655 .
O8 Rb1 P1 23.79(15) . .
O10 Rb1 P1 107.35(16) 2_545 .
O1 Rb1 P1 68.02(18) . .
O1 Rb1 P1 136.89(15) 3_655 .
O7 Rb1 P1 92.41(17) 2_545 .
O2 Rb1 P1 82.86(14) . .
O6 Rb1 P1 24.49(14) . .
O11 Rb1 P1 81.7(2) 4_565 .
O12 Rb1 P2 134.4(2) 4_565 2_545
O4 Rb1 P2 80.27(19) 3_655 2_545
O8 Rb1 P2 67.63(17) . 2_545
O10 Rb1 P2 81.95(15) 2_545 2_545
O1 Rb1 P2 23.95(15) . 2_545
O1 Rb1 P2 101.79(16) 3_655 2_545
O7 Rb1 P2 24.18(14) 2_545 2_545
O2 Rb1 P2 112.83(15) . 2_545
O6 Rb1 P2 93.95(16) . 2_545
O11 Rb1 P2 145.8(2) 4_565 2_545
P1 Rb1 P2 74.22(8) . 2_545
O9 Rb2 O13 81.2(2) . 2
O9 Rb2 O3 86.8(2) . 3_665
O13 Rb2 O3 157.9(2) 2 3_665
O9 Rb2 O5 65.9(2) . 2
O13 Rb2 O5 71.3(2) 2 2
O3 Rb2 O5 86.8(2) 3_665 2
O9 Rb2 O8 141.1(2) . 3_665
O13 Rb2 O8 137.3(2) 2 3_665
O3 Rb2 O8 55.3(2) 3_665 3_665
O5 Rb2 O8 114.8(2) 2 3_665
O9 Rb2 O4 113.8(2) . 3_665
O13 Rb2 O4 111.5(2) 2 3_665
O3 Rb2 O4 57.1(2) 3_665 3_665
O5 Rb2 O4 59.4(2) 2 3_665
O8 Rb2 O4 55.5(2) 3_665 3_665
O9 Rb2 O11 130.3(3) . 2_655
O13 Rb2 O11 58.8(3) 2 2_655
O3 Rb2 O11 140.0(3) 3_665 2_655
O5 Rb2 O11 119.1(3) 2 2_655
O8 Rb2 O11 85.2(3) 3_665 2_655
O4 Rb2 O11 108.1(3) 3_665 2_655
O9 Rb2 O6 52.95(19) . .
O13 Rb2 O6 64.3(2) 2 .
O3 Rb2 O6 121.5(2) 3_665 .
O5 Rb2 O6 107.05(19) 2 .
O8 Rb2 O6 137.3(2) 3_665 .
O4 Rb2 O6 165.80(19) 3_665 .
O11 Rb2 O6 81.8(3) 2_655 .
O9 Rb2 P2 72.57(18) . 3_565
O13 Rb2 P2 153.46(15) 2 3_565
O3 Rb2 P2 20.04(18) 3_665 3_565
O5 Rb2 P2 93.66(16) 2 3_565
O8 Rb2 P2 68.56(15) 3_665 3_565
O4 Rb2 P2 76.52(17) 3_665 3_565
O11 Rb2 P2 144.9(3) 2_655 3_565
O6 Rb2 P2 101.49(14) . 3_565
O9 Rb2 U2 115.91(16) . 3_665
O13 Rb2 U2 136.33(15) 2 3_665
O3 Rb2 U2 37.08(18) 3_665 3_665
O5 Rb2 U2 79.71(15) 2 3_665
O8 Rb2 U2 37.16(15) 3_665 3_665
O4 Rb2 U2 25.40(17) 3_665 3_665
O11 Rb2 U2 113.5(3) 2_655 3_665
O6 Rb2 U2 158.28(13) . 3_665
P2 Rb2 U2 57.03(5) 3_565 3_665
O9 Rb2 P3 65.36(18) . 2
O13 Rb2 P3 18.24(14) 2 2
O3 Rb2 P3 141.04(19) 3_665 2
O5 Rb2 P3 57.71(15) 2 2
O8 Rb2 P3 150.89(15) 3_665 2
O4 Rb2 P3 108.45(17) 3_665 2
O11 Rb2 P3 77.1(3) 2_655 2
O6 Rb2 P3 63.00(14) . 2
P2 Rb2 P3 135.87(7) 3_565 2
U2 Rb2 P3 133.46(5) 3_665 2
O9 Rb2 P1 135.19(18) . 3_665
O13 Rb2 P1 138.80(14) 2 3_665
O3 Rb2 P1 60.55(19) 3_665 3_665
O5 Rb2 P1 133.94(15) 2 3_665
O8 Rb2 P1 19.90(16) 3_665 3_665
O4 Rb2 P1 75.13(16) 3_665 3_665
O11 Rb2 P1 80.2(3) 2_655 3_665
O6 Rb2 P1 117.39(14) . 3_665
P2 Rb2 P1 67.12(7) 3_565 3_665
U2 Rb2 P1 54.49(5) 3_665 3_665
P3 Rb2 P1 156.95(6) 2 3_665
O12 P1 O8 117.6(5) . .
O12 P1 O6 116.6(5) . .
O8 P1 O6 109.5(5) . .
O12 P1 Rb1 166.4(6) . .
O8 P1 Rb1 56.0(3) . .
O6 P1 Rb1 60.6(3) . .
O12 P1 Rb2 95.6(5) . 3_665
O8 P1 Rb2 43.7(4) . 3_665
O6 P1 Rb2 90.3(3) . 3_665
Rb1 P1 Rb2 71.49(7) . 3_665
O12 P1 Rb1 42.6(5) . 4_666
O8 P1 Rb1 103.0(3) . 4_666
O6 P1 Rb1 147.6(3) . 4_666
Rb1 P1 Rb1 146.35(10) . 4_666
Rb2 P1 Rb1 113.26(7) 3_665 4_666
O3 P2 O1 116.1(5) 1_455 2
O3 P2 O7 113.8(5) 1_455 .
O1 P2 O7 108.2(5) 2 .
O3 P2 Rb1 156.5(4) 1_455 2
O1 P2 Rb1 55.7(3) 2 2
O7 P2 Rb1 57.7(3) . 2
O3 P2 Rb2 41.3(4) 1_455 3_565
O1 P2 Rb2 109.9(3) 2 3_565
O7 P2 Rb2 141.4(3) . 3_565
Rb1 P2 Rb2 157.83(10) 2 3_565
O3 P2 Rb1 90.9(4) 1_455 4_566
O1 P2 Rb1 42.9(4) 2 4_566
O7 P2 Rb1 89.9(4) . 4_566
Rb1 P2 Rb1 68.35(6) 2 4_566
Rb2 P2 Rb1 114.33(7) 3_565 4_566
O13 P3 O10 112.5(4) . 2_545
O13 P3 O2 113.0(4) . .
O10 P3 O2 109.6(4) 2_545 .
O13 P3 Rb1 149.1(3) . .
O10 P3 Rb1 54.9(3) 2_545 .
O2 P3 Rb1 58.2(3) . .
O13 P3 Rb2 36.3(3) . 2_545
O10 P3 Rb2 87.6(3) 2_545 2_545
O2 P3 Rb2 99.8(3) . 2_545
Rb1 P3 Rb2 113.03(6) . 2_545
P2 O1 U2 134.8(5) 2_545 .
P2 O1 Rb1 100.3(4) 2_545 .
U2 O1 Rb1 112.0(3) . .
P2 O1 Rb1 117.6(4) 2_545 3_655
U2 O1 Rb1 94.4(3) . 3_655
Rb1 O1 Rb1 89.1(2) . 3_655
P3 O2 U1 131.6(5) . .
P3 O2 Rb1 97.8(3) . .
U1 O2 Rb1 103.3(2) . .
P2 O3 U2 144.7(6) 1_655 .
P2 O3 Rb2 118.6(5) 1_655 3_665
U2 O3 Rb2 96.1(3) . 3_665
U2 O4 Rb1 111.6(4) . 3_655
U2 O4 Rb2 106.3(4) . 3_665
Rb1 O4 Rb2 129.5(3) 3_655 3_665
U1 O5 Rb2 127.3(4) . 2_545
P1 O6 U1 135.9(5) . .
P1 O6 Rb1 95.0(3) . .
U1 O6 Rb1 102.2(3) . .
P1 O6 Rb2 116.1(4) . .
U1 O6 Rb2 89.4(2) . .
Rb1 O6 Rb2 120.4(2) . .
P2 O7 U1 139.2(5) . .
P2 O7 Rb1 98.2(4) . 2
U1 O7 Rb1 104.9(3) . 2
P1 O8 U2 136.0(5) . .
P1 O8 Rb2 116.4(5) . 3_665
U2 O8 Rb2 91.9(2) . 3_665
P1 O8 Rb1 100.2(3) . .
U2 O8 Rb1 111.7(3) . .
Rb2 O8 Rb1 93.1(2) 3_665 .
U1 O9 Rb2 122.4(4) . .
P3 O10 U1 142.4(5) 2 .
P3 O10 Rb1 101.4(4) 2 2
U1 O10 Rb1 106.2(3) . 2
U2 O11 Rb2 109.7(6) . 2_645
U2 O11 Rb1 133.8(6) . 4_666
Rb2 O11 Rb1 87.9(3) 2_645 4_666
P1 O12 U2 146.1(8) . 2_655
P1 O12 Rb1 118.1(6) . 4_666
U2 O12 Rb1 94.8(3) 2_655 4_666
P3 O13 U2 133.4(4) . 1_455
P3 O13 Rb2 125.4(4) . 2_545
U2 O13 Rb2 100.6(2) 1_455 2_545

loop_
_geom_bond_atom_site_label_1
_geom_bond_atom_site_label_2
_geom_bond_distance
_geom_bond_site_symmetry_2
U1 O5 1.783(8) .
U1 O9 1.794(8) .
U1 O7 2.267(7) .
U1 O2 2.286(7) .
U1 O10 2.293(7) .
U1 O6 2.296(7) .
U1 Rb2 4.1228(11) .
U1 Rb2 4.3153(12) 2_545
U1 Rb1 4.3328(10) .
U1 Rb1 4.3449(10) 2
U2 O11 1.750(14) .
U2 O4 1.762(9) .
U2 O1 2.359(8) .
U2 O13 2.361(7) 1_655
U2 O8 2.383(8) .
U2 O3 2.391(9) .
U2 O12 2.414(11) 2_645
U2 Rb2 3.9432(11) 3_665
U2 Rb2 4.0429(10) 2_645
U2 Rb1 4.0598(10) 3_655
U2 Rb1 4.5591(10) .
U2 Rb1 4.7292(11) 4_666
Rb1 O12 3.066(12) 4_565
Rb1 O4 3.067(8) 3_655
Rb1 O8 3.103(7) .
Rb1 O10 3.105(8) 2_545
Rb1 O1 3.117(8) .
Rb1 O1 3.129(9) 3_655
Rb1 O7 3.168(8) 2_545
Rb1 O2 3.191(7) .
Rb1 O6 3.219(8) .
Rb1 O11 3.346(14) 4_565
Rb1 P1 3.683(3) .
Rb1 P2 3.712(3) 2_545
Rb2 O9 2.874(8) .
Rb2 O13 2.875(8) 2
Rb2 O3 2.893(9) 3_665
Rb2 O5 2.995(8) 2
Rb2 O8 3.063(9) 3_665
Rb2 O4 3.069(9) 3_665
Rb2 O11 3.101(14) 2_655
Rb2 O6 3.447(8) .
Rb2 P2 3.845(3) 3_565
Rb2 U2 3.9432(11) 3_665
Rb2 P3 3.955(3) 2
Rb2 P1 3.972(4) 3_665
P1 O12 1.494(10) .
P1 O8 1.510(8) .
P1 O6 1.532(8) .
P1 Rb2 3.972(4) 3_665
P1 Rb1 3.994(3) 4_666
P2 O3 1.501(9) 1_455
P2 O1 1.532(9) 2
P2 O7 1.536(8) .
P2 Rb1 3.712(3) 2
P2 Rb2 3.845(3) 3_565
P2 Rb1 4.072(4) 4_566
P3 O13 1.519(7) .
P3 O10 1.523(7) 2_545
P3 O2 1.527(8) .
P3 Rb2 3.955(3) 2_545
O1 P2 1.532(9) 2_545
O1 Rb1 3.129(9) 3_655
O3 P2 1.501(9) 1_655
O3 Rb2 2.893(9) 3_665
O4 Rb1 3.067(8) 3_655
O4 Rb2 3.069(9) 3_665
O5 Rb2 2.995(8) 2_545
O7 Rb1 3.168(8) 2
O8 Rb2 3.063(9) 3_665
O10 P3 1.523(7) 2
O10 Rb1 3.106(8) 2
O11 Rb2 3.101(14) 2_645
O11 Rb1 3.346(14) 4_666
O12 U2 2.414(11) 2_655
O12 Rb1 3.066(13) 4_666
O13 U2 2.361(7) 1_455
O13 Rb2 2.875(8) 2_545
